data_1558455
loop_
_publ_author_name
'Reiersolmoen, Ann Chrisitn'
'Battaglia, Stefano'
'\/Oien-\/Odegaard, Sigurd'
'Gupta, Arvind Kumar Kumar'
'Fiksdahl, Anne'
'Lindh, Roland'
'Erdelyi, Mate'

_publ_section_title
;
 Symmetry of Three-Center, Four-Electron Bonds
;
_journal_name_full 'Chemical Science'
_journal_paper_doi 10.1039/D0SC02076A
_journal_year 2020
_chemical_formula_moiety '2(C20 H12 I1 N2), 1.5(C H2 Cl2), 2(B F4)'
_chemical_formula_sum 'C41.5 H27 B2 Cl3 F8 I2 N4'
_chemical_formula_weight 1115.44
_space_group_crystal_system triclinic
_space_group_IT_number 2
_space_group_name_Hall '-P 1'
_space_group_name_H-M_alt 'P -1'
_atom_sites_solution_hydrogens geom
_atom_sites_solution_primary dual
_audit_creation_date 2020-02-27
_audit_creation_method
;
Olex2 1.2
(compiled 2018.05.29 svn.r3508 for OlexSys, GUI svn.r5506)
;
_audit_update_record
;
2020-03-04 deposited with the CCDC.	2020-06-19 downloaded from the CCDC.
;
_cell_angle_alpha 86.9030(10)
_cell_angle_beta 87.8040(10)
_cell_angle_gamma 77.8980(10)
_cell_formula_units_Z 2
_cell_length_a 7.0108(4)
_cell_length_b 14.2732(8)
_cell_length_c 21.1647(12)
_cell_measurement_reflns_used 9839
_cell_measurement_temperature 100(2)
_cell_measurement_theta_max 28.272
_cell_measurement_theta_min 2.474
_cell_volume 2067.0(2)
_computing_cell_refinement 'SAINT V8.38A (Bruker AXS, 2016)'
_computing_data_collection 'APEX3 (Bruker AXS, 2016)'
_computing_data_reduction 'SAINT V8.38A (Bruker AXS, 2016)'
_computing_molecular_graphics 'Olex2 (Dolomanov et al., 2009)'
_computing_publication_material 'Olex2 (Dolomanov et al., 2009)'
_computing_structure_refinement 'SHELXL (Sheldrick, 2015b)'
_computing_structure_solution 'SHELXT (Sheldrick, 2015a)'
_diffrn_ambient_temperature 99.97
_diffrn_detector 'Bruker Photon100 area detector'
_diffrn_detector_area_resol_mean 7.9
_diffrn_detector_type 'CMOS area detector'
_diffrn_measured_fraction_theta_full 0.997
_diffrn_measured_fraction_theta_max 0.993
_diffrn_measurement_device 'three-circle diffractometer'
_diffrn_measurement_device_type 'Bruker D8 Venture'
_diffrn_measurement_method '\w and \f scans'
_diffrn_radiation_collimation 'long tubular collimator'
_diffrn_radiation_monochromator 'mirror optics'
_diffrn_radiation_probe x-ray
_diffrn_radiation_type MoK\a
_diffrn_radiation_wavelength 0.71073
_diffrn_reflns_av_R_equivalents 0.0293
_diffrn_reflns_av_unetI/netI 0.0282
_diffrn_reflns_Laue_measured_fraction_full 0.997
_diffrn_reflns_Laue_measured_fraction_max 0.993
_diffrn_reflns_limit_h_max 9
_diffrn_reflns_limit_h_min -9
_diffrn_reflns_limit_k_max 19
_diffrn_reflns_limit_k_min -18
_diffrn_reflns_limit_l_max 28
_diffrn_reflns_limit_l_min -28
_diffrn_reflns_number 37838
_diffrn_reflns_point_group_measured_fraction_full 0.997
_diffrn_reflns_point_group_measured_fraction_max 0.993
_diffrn_reflns_theta_full 26.000
_diffrn_reflns_theta_max 28.326
_diffrn_reflns_theta_min 2.473
_diffrn_source 'microfocus sealed X-ray tube'
_diffrn_source_type 'Incoatec I\ms'
_diffrn_standards_number 0
_exptl_absorpt_coefficient_mu 1.789
_exptl_absorpt_correction_T_max 0.7457
_exptl_absorpt_correction_T_min 0.6081
_exptl_absorpt_correction_type multi-scan
_exptl_absorpt_process_details
;
SADABS-2016/2 (Bruker,2016/2) was used for absorption correction. 
wR2(int) was 0.1349 before and 0.0496 after correction. 
The Ratio of minimum to maximum transmission is 0.8155. 
The \l/2 correction factor is Not present.'
;
_exptl_crystal_colour colourless
_exptl_crystal_density_diffrn 1.792
_exptl_crystal_description prism
_exptl_crystal_F_000 1086
_exptl_crystal_size_max 0.632
_exptl_crystal_size_mid 0.144
_exptl_crystal_size_min 0.101
_exptl_transmission_factor_max 1.0000
_exptl_transmission_factor_min 0.8155
_refine_diff_density_max 1.029
_refine_diff_density_min -1.316
_refine_diff_density_rms 0.098
_refine_ls_extinction_method none
_refine_ls_goodness_of_fit_ref 1.039
_refine_ls_hydrogen_treatment constr
_refine_ls_matrix_type full
_refine_ls_number_parameters 620
_refine_ls_number_reflns 10247
_refine_ls_number_restraints 20
_refine_ls_restrained_S_all 1.060
_refine_ls_R_factor_all 0.0560
_refine_ls_R_factor_gt 0.0451
_refine_ls_shift/su_max 0.002
_refine_ls_shift/su_mean 0.000
_refine_ls_structure_factor_coef Fsqd
_refine_ls_weighting_details 'w=1/[\s^2^(Fo^2^)+(0.0516P)^2^+5.4447P] where P=(Fo^2^+2Fc^2^)/3'
_refine_ls_weighting_scheme calc
_refine_ls_wR_factor_gt 0.1165
_refine_ls_wR_factor_ref 0.1235
_reflns_Friedel_coverage 0.000
_reflns_number_gt 8677
_reflns_number_total 10247
_reflns_threshold_expression 'I > 2\s(I)'
_cod_data_source_file d0sc02076a2.cif
_cod_data_source_block acr-i-clamp
_cod_original_formula_sum 'C41.50 H27 B2 Cl3 F8 I2 N4'
_cod_database_code 1558455
_shelx_shelxl_version_number 2018/3
_shelx_space_group_comment
;
The symmetry employed for this shelxl refinement is uniquely defined
by the following loop, which should always be used as a source of
symmetry information in preference to the above space-group names.
They are only intended as comments.
;
_shelx_estimated_absorpt_t_max 0.840
_shelx_estimated_absorpt_t_min 0.398
_olex2_refinement_description
;
1. Fixed Uiso
 At 1.2 times of:
  All C(H) groups, All C(H,H) groups
2. Restrained distances
 C35-C8 \\sim C16-C2 \\sim C46-C21 \\sim C36-C12 \\sim N4-C44 \\sim N3-C45
 with sigma of 0.02
 C44-C45 \\sim C35-C2 \\sim C46-C36
 with sigma of 0.02
3. Uiso/Uaniso restraints and constraints
Uanis(C46) = Uanis(I5) = Uanis(C36) = Uanis(I2) = Uanis(C44) = Uanis(C45)
Uanis(C35) = Uanis(I6) = Uanis(C2)
Uanis(C39) = Uanis(I4) = Uanis(C38)
4. Others
 1*[Sof(I3)+Sof(C37)+Sof(C42)]+1*[Sof(I1)+Sof(C40)+Sof(C41)]+1*[Sof(I4)+
 Sof(C38)+Sof(C39)]=1 with esd of 0.0001
 1*[Sof(I2)+Sof(C44)+Sof(C45)]+1*[Sof(I5)+Sof(C36)+Sof(C46)]+1*[Sof(C2)+
 Sof(C35)+Sof(I6)]=1 with esd of 0.0001
 Sof(C44)=Sof(C45)=1-FVAR(1)
 Sof(I2)=FVAR(1)
 Sof(C37)=Sof(C42)=1-FVAR(2)
 Sof(I3)=FVAR(2)
 Sof(C40)=Sof(C41)=1-FVAR(3)
 Sof(I1)=FVAR(3)
 Sof(C38)=Sof(C39)=1-FVAR(4)
 Sof(I4)=FVAR(4)
 Sof(C36)=Sof(C46)=1-FVAR(5)
 Sof(I5)=FVAR(5)
 Sof(C2)=Sof(C35)=1-FVAR(6)
 Sof(I6)=FVAR(6)
 Sof(F8)=Sof(F12)=1-FVAR(7)
 Sof(F11)=Sof(F10)=FVAR(7)
 Fixed Sof: F3(0.5) F6(0.5) F5(0.5) F4(0.5) Cl2(0.5) Cl1(0.5) C0AA(0.5)
 H0AA(0.5) H0AB(0.5)
5.a Secondary CH2 refined with riding coordinates:
 C30(H30A,H30B), C0AA(H0AA,H0AB)
5.b Aromatic/amide H refined with riding coordinates:
 C5(H5), C6(H6), C7(H7), C9(H9), C10(H10), C11(H11), C14(H14), C15(H15),
 C17(H17), C18(H18), C19(H19), C20(H20), C22(H22), C23(H23), C24(H24), C25(H25),
  C26(H26), C27(H27), C28(H28), C29(H29), C31(H31), C32(H32), C33(H33), C34(H34)
;
_olex2_submission_special_instructions 'No special instructions were received'

loop_
_space_group_symop_operation_xyz
'x, y, z'
'-x, -y, -z'

loop_
_atom_site_label
_atom_site_type_symbol
_atom_site_fract_x
_atom_site_fract_y
_atom_site_fract_z
_atom_site_U_iso_or_equiv
_atom_site_adp_type
_atom_site_occupancy
_atom_site_site_symmetry_order
_atom_site_calc_flag
_atom_site_refinement_flags_posn
_atom_site_refinement_flags_adp
_atom_site_refinement_flags_occupancy
_atom_site_disorder_assembly
_atom_site_disorder_group
I2 I 0.38737(4) 0.75619(2) 0.67656(2) 0.02947(9) Uani 0.8082(9) 1 d . . P A 1
I1 I 1.11776(9) 0.20795(4) 0.23472(3) 0.02518(18) Uani 0.5240(14) 1 d . . P B 1
I4 I 1.02541(13) 0.31576(8) 0.37684(4) 0.0326(3) Uani 0.2739(14) 1 d . . P C 2
Cl4 Cl 0.41581(15) 0.80279(7) 0.26156(5) 0.0430(2) Uani 1 1 d . . . . .
I3 I 0.9243(2) 0.45581(14) 0.23512(9) 0.0271(5) Uani 0.2021(14) 1 d . . P D 2
Cl3 Cl 0.3695(2) 0.94049(9) 0.15387(5) 0.0624(3) Uani 1 1 d . . . . .
I5 I 0.3516(3) 0.86375(14) 0.82483(10) 0.02947(9) Uani 0.1289(6) 1 d . . P E 2
F1 F 1.0042(4) 0.7130(2) 0.20677(11) 0.0552(7) Uani 1 1 d . . . . .
F11 F 0.8339(6) 0.1599(2) 0.49741(17) 0.0598(11) Uani 0.899(7) 1 d . . P F 1
F10 F 0.5155(4) 0.2043(2) 0.52163(17) 0.0612(11) Uani 0.899(7) 1 d . . P F 1
F7 F 0.7287(5) 0.23027(19) 0.58899(13) 0.0597(7) Uani 1 1 d . . . G 1
F9 F 0.6813(5) 0.31919(19) 0.49750(13) 0.0712(9) Uani 1 1 d . . . H 1
C2 C 0.5230(7) 0.6420(4) 0.8359(2) 0.0338(8) Uani 0.9373(8) 1 d D . P I 1
N3 N 0.5235(4) 0.6039(2) 0.67280(15) 0.0349(7) Uani 1 1 d D . . . .
N4 N 0.2561(4) 0.9143(2) 0.68476(16) 0.0344(6) Uani 1 1 d D . . . .
N1 N 1.0279(4) 0.2892(2) 0.14812(15) 0.0336(6) Uani 1 1 d . . . . .
F2 F 0.8151(4) 0.6711(2) 0.1352(2) 0.0908(13) Uani 1 1 d . . . . .
C3 C 0.9598(4) 0.3856(2) 0.14927(15) 0.0251(6) Uani 1 1 d . . . . .
F3 F 1.148(2) 0.6217(9) 0.1231(9) 0.056(2) Uani 0.5 1 d . . P J 2
C4 C 0.8733(4) 0.5156(3) 0.32056(15) 0.0278(7) Uani 1 1 d . . . . .
C5 C 0.9240(5) 0.3931(3) 0.03753(17) 0.0358(8) Uani 1 1 d . . . . .
H5 H 0.887758 0.429121 -0.000788 0.043 Uiso 1 1 calc R . . . .
C1 C 0.9083(5) 0.4620(3) 0.37709(15) 0.0297(7) Uani 1 1 d . . . . .
C6 C 0.9089(5) 0.4386(3) 0.09392(17) 0.0325(7) Uani 1 1 d . . . . .
H6 H 0.863756 0.506162 0.094551 0.039 Uiso 1 1 calc R . . . .
C7 C 0.9917(5) 0.2954(3) 0.03688(17) 0.0370(8) Uani 1 1 d . . . . .
H7 H 1.001847 0.263684 -0.001810 0.044 Uiso 1 1 calc R . . . .
C8 C 0.5785(5) 0.5522(3) 0.72671(17) 0.0330(7) Uani 1 1 d D . . . .
N2 N 1.2033(5) 0.1289(3) 0.32244(16) 0.0392(7) Uani 1 1 d . . . . .
C9 C 1.0442(5) 0.2441(3) 0.09234(17) 0.0345(7) Uani 1 1 d . . . . .
H9 H 1.092276 0.176745 0.091962 0.041 Uiso 1 1 calc R . . . .
C10 C 0.7985(5) 0.6122(3) 0.32183(17) 0.0326(7) Uani 1 1 d . . . . .
H10 H 0.774938 0.649244 0.283199 0.039 Uiso 1 1 calc R . . . .
C11 C 0.6656(5) 0.4555(3) 0.7246(2) 0.0419(9) Uani 1 1 d . . . . .
H11 H 0.703568 0.419366 0.762700 0.050 Uiso 1 1 calc R . . . .
C12 C 0.2460(5) 0.9541(2) 0.74153(18) 0.0322(7) Uani 1 1 d D . . . .
C13 C 1.1703(5) 0.1734(3) 0.37800(16) 0.0326(7) Uani 1 1 d . . . . .
C14 C 1.2900(5) 0.0351(3) 0.3211(2) 0.0372(8) Uani 1 1 d . . . . .
H14 H 1.312118 0.005055 0.281719 0.045 Uiso 1 1 calc R . . . .
C15 C 0.7889(5) 0.6024(3) 0.43490(18) 0.0399(8) Uani 1 1 d . . . . .
H15 H 0.759149 0.632010 0.474209 0.048 Uiso 1 1 calc R . . . .
C16 C 0.5063(5) 0.6817(3) 0.89321(18) 0.0367(8) Uani 1 1 d D . . . .
C17 C 0.7569(5) 0.6563(3) 0.37871(18) 0.0389(8) Uani 1 1 d . . . . .
H17 H 0.706506 0.723413 0.379164 0.047 Uiso 1 1 calc R . . . .
C18 C 0.8633(5) 0.5064(3) 0.43355(17) 0.0360(8) Uani 1 1 d . . . . .
H18 H 0.884528 0.469302 0.472258 0.043 Uiso 1 1 calc R . . . .
C19 C 1.3471(6) -0.0176(3) 0.3767(2) 0.0424(9) Uani 1 1 d . . . . .
H19 H 1.407881 -0.083653 0.375926 0.051 Uiso 1 1 calc R . . . .
C20 C 0.0999(5) 1.1061(3) 0.6931(3) 0.0498(11) Uani 1 1 d . . . . .
H20 H 0.045723 1.172634 0.695841 0.060 Uiso 1 1 calc R . . . .
C21 C 0.4410(5) 0.7801(3) 0.89688(18) 0.0418(9) Uani 1 1 d D . . . .
C22 C 0.6972(6) 0.4120(3) 0.6682(2) 0.0484(10) Uani 1 1 d . . . . .
H22 H 0.757677 0.346004 0.666624 0.058 Uiso 1 1 calc R . . . .
C23 C 0.1108(5) 1.0643(3) 0.6359(2) 0.0469(10) Uani 1 1 d . . . . .
H23 H 0.064016 1.101512 0.598959 0.056 Uiso 1 1 calc R . . . .
C24 C 1.2281(6) 0.1219(3) 0.43374(19) 0.0407(8) Uani 1 1 d . . . . .
H24 H 1.207607 0.152668 0.472847 0.049 Uiso 1 1 calc R . . . .
C25 C 0.1896(5) 0.9687(3) 0.6325(2) 0.0388(8) Uani 1 1 d . . . . .
H25 H 0.197979 0.939708 0.592841 0.047 Uiso 1 1 calc R . . . .
C26 C 0.5532(5) 0.5613(3) 0.61733(19) 0.0425(9) Uani 1 1 d . . . . .
H26 H 0.513974 0.597654 0.579369 0.051 Uiso 1 1 calc R . . . .
C27 C 0.1679(5) 1.0515(3) 0.7472(2) 0.0431(9) Uani 1 1 d . . . . .
H27 H 0.161271 1.079975 0.786959 0.052 Uiso 1 1 calc R . . . .
C28 C 1.3139(6) 0.0275(3) 0.4326(2) 0.0466(10) Uani 1 1 d . . . . .
H28 H 1.351254 -0.007678 0.471171 0.056 Uiso 1 1 calc R . . . .
C29 C 0.6405(6) 0.4649(3) 0.6146(2) 0.0506(11) Uani 1 1 d . . . . .
H29 H 0.660575 0.435884 0.574874 0.061 Uiso 1 1 calc R . . . .
F6 F 0.9040(13) 0.7950(4) 0.1155(3) 0.0680(18) Uani 0.5 1 d . . P J 1
C30 C 0.4134(7) 0.8179(3) 0.1788(2) 0.0459(9) Uani 1 1 d . . . . .
H30A H 0.310653 0.788096 0.162634 0.055 Uiso 1 1 calc R . . . .
H30B H 0.540570 0.784732 0.160792 0.055 Uiso 1 1 calc R . . . .
C31 C 0.5600(6) 0.6252(4) 0.9486(2) 0.0543(12) Uani 1 1 d . . . . .
H31 H 0.603754 0.557668 0.947358 0.065 Uiso 1 1 calc R . . . .
C32 C 0.4354(7) 0.8210(5) 0.9552(2) 0.0672(16) Uani 1 1 d . . . . .
H32 H 0.393169 0.888486 0.957848 0.081 Uiso 1 1 calc R . . . .
C33 C 0.5471(8) 0.6711(6) 1.0052(2) 0.078(2) Uani 1 1 d . . . . .
H33 H 0.580596 0.633489 1.043142 0.094 Uiso 1 1 calc R . . . .
B1 B 0.6929(7) 0.2290(3) 0.5246(2) 0.0408(10) Uani 1 1 d . . . . .
C34 C 0.4894(8) 0.7659(6) 1.0084(3) 0.089(2) Uani 1 1 d . . . . .
H34 H 0.486215 0.794929 1.047906 0.107 Uiso 1 1 calc R . . . .
B2 B 0.9800(8) 0.7019(3) 0.1440(2) 0.0433(11) Uani 1 1 d . . . . .
C35 C 0.5470(6) 0.5984(3) 0.7843(2) 0.0338(8) Uani 0.9373(8) 1 d D . P I 1
C36 C 0.3161(5) 0.8942(3) 0.7952(2) 0.02947(9) Uani 0.8711(6) 1 d D . P E 1
C37 C 0.9363(8) 0.4291(4) 0.2094(3) 0.0271(12) Uani 0.7979(14) 1 d . . P D 1
C38 C 1.0852(9) 0.2738(5) 0.3774(3) 0.0326(3) Uani 0.7261(14) 1 d . . P C 1
C39 C 0.9995(8) 0.3615(5) 0.3765(3) 0.0326(3) Uani 0.7261(14) 1 d . . P C 1
C40 C 1.0894(14) 0.2317(8) 0.2102(6) 0.0239(19) Uani 0.4760(14) 1 d . . P B 2
C41 C 1.1395(15) 0.1876(9) 0.2600(6) 0.026(2) Uani 0.4760(14) 1 d . . P B 2
C42 C 0.9118(11) 0.4670(6) 0.2609(3) 0.0257(14) Uani 0.7979(14) 1 d . . P D 1
I6 I 0.5359(6) 0.6163(3) 0.8160(3) 0.0338(8) Uani 0.0627(8) 1 d . . P I 2
C44 C 0.352(2) 0.8130(9) 0.6805(9) 0.02947(9) Uani 0.1918(9) 1 d D . P A 2
C45 C 0.451(3) 0.7103(8) 0.6787(9) 0.02947(9) Uani 0.1918(9) 1 d D . P A 2
C46 C 0.3764(6) 0.8371(3) 0.8441(2) 0.02947(9) Uani 0.8711(6) 1 d D . P E 1
F8 F 0.870(6) 0.227(3) 0.5449(18) 0.110(18) Uani 0.101(7) 1 d . . P F 2
F5 F 1.0394(11) 0.7788(5) 0.1112(3) 0.0611(18) Uani 0.5 1 d . . P J 2
F4 F 1.115(2) 0.6535(10) 0.1170(8) 0.077(4) Uani 0.5 1 d . . P J 1
F12 F 0.726(5) 0.173(3) 0.465(2) 0.073(13) Uani 0.101(7) 1 d . . P F 2
Cl2 Cl 0.2456(3) 1.06152(16) 0.98314(14) 0.0595(6) Uani 0.5 1 d . . P K -1
Cl1 Cl -0.0504(6) 0.9514(2) 1.01428(15) 0.0502(7) Uani 0.5 1 d . . P K -1
C0AA C 0.0320(18) 1.0308(8) 0.9605(6) 0.039(2) Uani 0.5 1 d . . P K -1
H0AA H -0.070607 1.089817 0.955660 0.047 Uiso 0.5 1 calc R . P K -1
H0AB H 0.055058 1.001572 0.918821 0.047 Uiso 0.5 1 calc R . P K -1

loop_
_atom_site_aniso_label
_atom_site_aniso_U_11
_atom_site_aniso_U_22
_atom_site_aniso_U_33
_atom_site_aniso_U_23
_atom_site_aniso_U_13
_atom_site_aniso_U_12
I2 0.02554(14) 0.03002(16) 0.03343(15) -0.00173(11) 0.00086(10) -0.00731(10)
I1 0.0289(3) 0.0246(4) 0.0234(5) 0.0004(3) 0.0019(3) -0.0095(3)
I4 0.0320(5) 0.0325(7) 0.0293(4) 0.0028(5) 0.0034(3) 0.0005(5)
Cl4 0.0454(5) 0.0366(5) 0.0434(5) 0.0047(4) -0.0007(4) -0.0023(4)
I3 0.0220(6) 0.0322(10) 0.0279(13) -0.0001(9) 0.0001(10) -0.0081(6)
Cl3 0.0948(10) 0.0537(7) 0.0402(6) 0.0075(5) -0.0096(6) -0.0201(6)
I5 0.02554(14) 0.03002(16) 0.03343(15) -0.00173(11) 0.00086(10) -0.00731(10)
F1 0.0710(17) 0.0737(18) 0.0251(11) 0.0023(11) -0.0070(11) -0.0246(14)
F11 0.062(2) 0.0460(17) 0.061(2) -0.0068(14) 0.0261(17) 0.0082(15)
F10 0.0414(16) 0.0538(18) 0.084(2) -0.0158(16) -0.0105(15) 0.0039(13)
F7 0.089(2) 0.0411(14) 0.0465(15) 0.0009(11) -0.0113(14) -0.0076(13)
F9 0.125(3) 0.0361(13) 0.0467(15) 0.0078(11) 0.0142(16) -0.0077(15)
C2 0.0251(9) 0.0330(18) 0.045(3) -0.0065(15) -0.0024(15) -0.0095(11)
N3 0.0222(13) 0.0494(18) 0.0359(15) -0.0030(13) 0.0012(11) -0.0141(12)
N4 0.0212(13) 0.0345(15) 0.0483(18) 0.0036(13) 0.0013(12) -0.0097(11)
N1 0.0255(13) 0.0385(16) 0.0404(16) -0.0069(13) 0.0053(12) -0.0144(12)
F2 0.0548(17) 0.0617(19) 0.158(4) -0.042(2) -0.051(2) 0.0009(14)
C3 0.0168(13) 0.0274(15) 0.0325(16) -0.0030(12) 0.0037(11) -0.0083(11)
F3 0.045(5) 0.057(6) 0.061(5) 0.002(4) 0.010(4) -0.002(4)
C4 0.0184(13) 0.0408(18) 0.0255(15) 0.0065(13) 0.0004(11) -0.0108(12)
C5 0.0328(17) 0.048(2) 0.0305(17) -0.0015(15) 0.0019(14) -0.0180(15)
C1 0.0226(14) 0.0443(19) 0.0254(15) 0.0061(13) -0.0024(12) -0.0158(13)
C6 0.0255(15) 0.0383(18) 0.0359(18) -0.0017(14) 0.0002(13) -0.0116(13)
C7 0.0388(19) 0.047(2) 0.0311(17) -0.0088(15) 0.0064(14) -0.0213(16)
C8 0.0194(14) 0.0432(19) 0.0403(19) -0.0028(15) 0.0015(13) -0.0154(13)
N2 0.0335(16) 0.0504(19) 0.0393(17) -0.0054(14) 0.0042(13) -0.0216(14)
C9 0.0330(17) 0.0400(19) 0.0345(18) -0.0107(15) 0.0085(14) -0.0162(15)
C10 0.0219(15) 0.0421(19) 0.0326(17) 0.0014(14) 0.0042(12) -0.0057(13)
C11 0.0248(16) 0.0357(19) 0.068(3) -0.0026(18) 0.0020(16) -0.0119(14)
C12 0.0192(14) 0.0276(16) 0.051(2) -0.0029(15) 0.0030(13) -0.0086(12)
C13 0.0293(16) 0.0416(19) 0.0299(16) -0.0020(14) 0.0029(13) -0.0148(14)
C14 0.0295(17) 0.0369(19) 0.048(2) -0.0012(16) 0.0001(15) -0.0136(14)
C15 0.0324(18) 0.056(2) 0.0339(18) -0.0074(17) 0.0027(14) -0.0152(17)
C16 0.0171(14) 0.054(2) 0.0395(19) 0.0012(16) -0.0008(13) -0.0107(14)
C17 0.0282(17) 0.047(2) 0.041(2) -0.0054(16) 0.0042(14) -0.0060(15)
C18 0.0303(17) 0.054(2) 0.0280(16) 0.0008(15) -0.0021(13) -0.0189(16)
C19 0.0327(18) 0.041(2) 0.054(2) 0.0054(18) -0.0022(16) -0.0126(16)
C20 0.0224(16) 0.0295(18) 0.094(4) 0.012(2) 0.0047(19) -0.0033(14)
C21 0.0194(15) 0.067(3) 0.040(2) -0.0193(18) 0.0035(14) -0.0079(16)
C22 0.0331(19) 0.044(2) 0.073(3) -0.018(2) 0.0108(19) -0.0175(17)
C23 0.0262(17) 0.043(2) 0.070(3) 0.016(2) 0.0005(18) -0.0094(15)
C24 0.041(2) 0.050(2) 0.0347(19) 0.0020(16) -0.0017(15) -0.0184(17)
C25 0.0229(15) 0.042(2) 0.052(2) 0.0118(17) -0.0008(15) -0.0102(14)
C26 0.0268(17) 0.067(3) 0.040(2) -0.0104(19) 0.0041(15) -0.0236(17)
C27 0.0261(17) 0.0318(18) 0.072(3) -0.0076(18) 0.0082(17) -0.0073(14)
C28 0.039(2) 0.052(2) 0.051(2) 0.0094(19) -0.0075(18) -0.0172(18)
C29 0.0305(19) 0.059(3) 0.070(3) -0.029(2) 0.0159(19) -0.0244(18)
F6 0.113(6) 0.043(3) 0.047(3) 0.022(2) -0.009(4) -0.019(4)
C30 0.050(2) 0.046(2) 0.043(2) -0.0087(18) -0.0008(18) -0.0109(18)
C31 0.0273(18) 0.086(3) 0.050(2) 0.009(2) -0.0058(17) -0.015(2)
C32 0.038(2) 0.115(5) 0.045(3) -0.035(3) -0.0025(19) 0.001(3)
C33 0.043(3) 0.154(7) 0.035(2) 0.000(3) -0.0050(19) -0.013(3)
B1 0.051(3) 0.030(2) 0.034(2) -0.0007(16) 0.0058(18) 0.0072(18)
C34 0.052(3) 0.160(7) 0.046(3) -0.042(4) -0.003(2) 0.010(4)
B2 0.066(3) 0.042(2) 0.027(2) 0.0092(18) -0.017(2) -0.022(2)
C35 0.0251(9) 0.0330(18) 0.045(3) -0.0065(15) -0.0024(15) -0.0095(11)
C36 0.02554(14) 0.03002(16) 0.03343(15) -0.00173(11) 0.00086(10) -0.00731(10)
C37 0.021(2) 0.025(3) 0.037(3) -0.003(2) -0.004(2) -0.0064(19)
C38 0.0320(5) 0.0325(7) 0.0293(4) 0.0028(5) 0.0034(3) 0.0005(5)
C39 0.0320(5) 0.0325(7) 0.0293(4) 0.0028(5) 0.0034(3) 0.0005(5)
C40 0.016(4) 0.024(5) 0.034(6) -0.013(4) 0.005(4) -0.009(3)
C41 0.016(4) 0.034(6) 0.029(6) -0.010(4) 0.004(4) -0.006(3)
C42 0.019(2) 0.028(3) 0.030(4) 0.007(3) -0.004(3) -0.0070(18)
I6 0.0251(9) 0.0330(18) 0.045(3) -0.0065(15) -0.0024(15) -0.0095(11)
C44 0.02554(14) 0.03002(16) 0.03343(15) -0.00173(11) 0.00086(10) -0.00731(10)
C45 0.02554(14) 0.03002(16) 0.03343(15) -0.00173(11) 0.00086(10) -0.00731(10)
C46 0.02554(14) 0.03002(16) 0.03343(15) -0.00173(11) 0.00086(10) -0.00731(10)
F8 0.10(3) 0.14(4) 0.06(2) -0.01(2) -0.04(2) 0.04(3)
F5 0.091(5) 0.056(4) 0.048(3) 0.026(3) -0.029(4) -0.046(4)
F4 0.067(6) 0.103(11) 0.048(5) -0.010(7) 0.017(4) 0.012(6)
F12 0.037(16) 0.07(2) 0.12(3) -0.06(2) 0.032(18) -0.031(15)
Cl2 0.0472(12) 0.0436(11) 0.0884(18) -0.0002(11) -0.0143(11) -0.0096(9)
Cl1 0.0631(17) 0.0283(12) 0.0554(18) -0.0006(12) 0.0210(15) -0.0049(10)
C0AA 0.039(4) 0.025(5) 0.050(7) 0.006(4) 0.005(5) -0.003(4)

loop_
_atom_type_symbol
_atom_type_description
_atom_type_scat_dispersion_real
_atom_type_scat_dispersion_imag
_atom_type_scat_source
C C 0.0033 0.0016 'International Tables Vol C Tables 4.2.6.8 and 6.1.1.4'
H H 0.0000 0.0000 'International Tables Vol C Tables 4.2.6.8 and 6.1.1.4'
B B 0.0013 0.0007 'International Tables Vol C Tables 4.2.6.8 and 6.1.1.4'
Cl Cl 0.1484 0.1585 'International Tables Vol C Tables 4.2.6.8 and 6.1.1.4'
F F 0.0171 0.0103 'International Tables Vol C Tables 4.2.6.8 and 6.1.1.4'
I I -0.4742 1.8119 'International Tables Vol C Tables 4.2.6.8 and 6.1.1.4'
N N 0.0061 0.0033 'International Tables Vol C Tables 4.2.6.8 and 6.1.1.4'

loop_
_geom_angle_atom_site_label_1
_geom_angle_atom_site_label_2
_geom_angle_atom_site_label_3
_geom_angle
_geom_angle_site_symmetry_1
_geom_angle_site_symmetry_3
_geom_angle_publ_flag
N3 I2 N4 177.05(11) . . ?
N1 I1 N2 178.79(13) . . ?
C13 I4 C1 174.00(13) . . ?
C4 I3 C3 174.77(15) . . ?
C21 I5 C12 177.77(18) . . ?
C35 C2 C16 175.2(6) . . ?
C8 N3 I2 119.8(2) . . ?
C8 N3 C45 116.4(8) . . ?
C26 N3 I2 120.6(3) . . ?
C26 N3 C8 119.5(4) . . ?
C26 N3 C45 123.7(8) . . ?
C12 N4 I2 119.9(2) . . ?
C12 N4 C25 120.3(3) . . ?
C12 N4 C44 118.4(8) . . ?
C25 N4 I2 119.8(3) . . ?
C25 N4 C44 121.2(8) . . ?
C3 N1 I1 119.7(2) . . ?
C3 N1 C9 120.4(3) . . ?
C3 N1 C40 119.3(5) . . ?
C9 N1 I1 119.9(3) . . ?
C9 N1 C40 120.3(5) . . ?
N1 C3 I3 121.0(2) . . ?
N1 C3 C6 120.1(3) . . ?
N1 C3 C37 118.3(3) . . ?
C6 C3 I3 118.9(2) . . ?
C6 C3 C37 121.5(4) . . ?
C1 C4 I3 122.4(3) . . ?
C1 C4 C42 119.1(4) . . ?
C10 C4 I3 118.2(2) . . ?
C10 C4 C1 119.4(3) . . ?
C10 C4 C42 121.5(4) . . ?
C6 C5 H5 120.1 . . ?
C7 C5 H5 120.1 . . ?
C7 C5 C6 119.9(4) . . ?
C4 C1 I4 120.4(3) . . ?
C4 C1 C39 120.0(4) . . ?
C18 C1 I4 120.2(3) . . ?
C18 C1 C4 119.5(3) . . ?
C18 C1 C39 120.5(4) . . ?
C3 C6 C5 119.6(3) . . ?
C3 C6 H6 120.2 . . ?
C5 C6 H6 120.2 . . ?
C5 C7 H7 120.2 . . ?
C9 C7 C5 119.6(3) . . ?
C9 C7 H7 120.2 . . ?
N3 C8 C11 120.1(4) . . ?
N3 C8 C35 118.6(4) . . ?
N3 C8 I6 121.1(3) . . ?
C11 C8 C35 121.4(4) . . ?
C11 C8 I6 118.9(3) . . ?
C13 N2 I1 120.0(3) . . ?
C13 N2 C41 118.9(5) . . ?
C14 N2 I1 119.1(3) . . ?
C14 N2 C13 120.8(3) . . ?
C14 N2 C41 120.3(5) . . ?
N1 C9 C7 120.4(4) . . ?
N1 C9 H9 119.8 . . ?
C7 C9 H9 119.8 . . ?
C4 C10 H10 119.7 . . ?
C4 C10 C17 120.7(3) . . ?
C17 C10 H10 119.7 . . ?
C8 C11 H11 119.7 . . ?
C22 C11 C8 120.6(4) . . ?
C22 C11 H11 119.7 . . ?
N4 C12 I5 119.2(2) . . ?
N4 C12 C27 120.5(4) . . ?
N4 C12 C36 118.4(3) . . ?
C27 C12 I5 120.3(3) . . ?
C27 C12 C36 121.1(4) . . ?
N2 C13 I4 118.6(3) . . ?
N2 C13 C24 119.3(4) . . ?
N2 C13 C38 119.3(4) . . ?
C24 C13 I4 122.1(3) . . ?
C24 C13 C38 121.4(4) . . ?
N2 C14 H14 119.8 . . ?
N2 C14 C19 120.5(4) . . ?
C19 C14 H14 119.8 . . ?
C17 C15 H15 120.3 . . ?
C18 C15 H15 120.3 . . ?
C18 C15 C17 119.5(4) . . ?
C2 C16 C21 119.5(4) . . ?
C2 C16 C31 121.0(4) . . ?
C21 C16 C31 119.5(4) . . ?
C21 C16 I6 124.0(3) . . ?
C31 C16 I6 116.5(4) . . ?
C10 C17 H17 120.1 . . ?
C15 C17 C10 119.8(4) . . ?
C15 C17 H17 120.1 . . ?
C1 C18 H18 119.4 . . ?
C15 C18 C1 121.2(3) . . ?
C15 C18 H18 119.4 . . ?
C14 C19 H19 120.7 . . ?
C28 C19 C14 118.5(4) . . ?
C28 C19 H19 120.7 . . ?
C23 C20 H20 119.9 . . ?
C23 C20 C27 120.3(4) . . ?
C27 C20 H20 119.9 . . ?
C16 C21 I5 123.1(3) . . ?
C32 C21 I5 117.7(4) . . ?
C32 C21 C16 119.2(4) . . ?
C46 C21 C16 121.1(4) . . ?
C46 C21 C32 119.7(5) . . ?
C11 C22 H22 120.8 . . ?
C29 C22 C11 118.5(4) . . ?
C29 C22 H22 120.8 . . ?
C20 C23 H23 120.3 . . ?
C25 C23 C20 119.4(4) . . ?
C25 C23 H23 120.3 . . ?
C13 C24 H24 119.9 . . ?
C28 C24 C13 120.1(4) . . ?
C28 C24 H24 119.9 . . ?
N4 C25 C23 121.2(4) . . ?
N4 C25 H25 119.4 . . ?
C23 C25 H25 119.4 . . ?
N3 C26 H26 119.5 . . ?
N3 C26 C29 120.9(4) . . ?
C29 C26 H26 119.5 . . ?
C12 C27 H27 120.8 . . ?
C20 C27 C12 118.4(4) . . ?
C20 C27 H27 120.8 . . ?
C19 C28 H28 119.6 . . ?
C24 C28 C19 120.7(4) . . ?
C24 C28 H28 119.6 . . ?
C22 C29 C26 120.4(4) . . ?
C22 C29 H29 119.8 . . ?
C26 C29 H29 119.8 . . ?
Cl4 C30 Cl3 111.5(2) . . ?
Cl4 C30 H30A 109.3 . . ?
Cl4 C30 H30B 109.3 . . ?
Cl3 C30 H30A 109.3 . . ?
Cl3 C30 H30B 109.3 . . ?
H30A C30 H30B 108.0 . . ?
C16 C31 H31 121.0 . . ?
C33 C31 C16 118.0(5) . . ?
C33 C31 H31 121.0 . . ?
C21 C32 H32 119.6 . . ?
C34 C32 C21 120.9(6) . . ?
C34 C32 H32 119.6 . . ?
C31 C33 H33 118.8 . . ?
C34 C33 C31 122.5(6) . . ?
C34 C33 H33 118.8 . . ?
F11 B1 F7 109.2(4) . . ?
F10 B1 F11 109.4(4) . . ?
F10 B1 F7 105.8(4) . . ?
F10 B1 F9 109.1(4) . . ?
F9 B1 F11 114.0(4) . . ?
F9 B1 F7 109.1(4) . . ?
F8 B1 F12 105(2) . . ?
C32 C34 H34 120.0 . . ?
C33 C34 C32 120.0(5) . . ?
C33 C34 H34 120.0 . . ?
F1 B2 F3 106.6(7) . . ?
F1 B2 F6 107.6(5) . . ?
F1 B2 F5 106.3(4) . . ?
F2 B2 F1 111.0(4) . . ?
F2 B2 F3 106.2(7) . . ?
F2 B2 F6 92.9(5) . . ?
F2 B2 F5 126.2(5) . . ?
F5 B2 F3 98.4(7) . . ?
F4 B2 F1 115.8(9) . . ?
F4 B2 F2 110.7(10) . . ?
F4 B2 F6 116.6(9) . . ?
C2 C35 C8 178.0(5) . . ?
C46 C36 C12 177.9(4) . . ?
C42 C37 C3 178.6(7) . . ?
C39 C38 C13 176.5(6) . . ?
C38 C39 C1 177.6(7) . . ?
C41 C40 N1 178.7(13) . . ?
C40 C41 N2 178.4(13) . . ?
C37 C42 C4 176.9(8) . . ?
C16 I6 C8 175.6(3) . . ?
N4 C44 C45 177.9(17) . . ?
C44 C45 N3 171.6(16) . . ?
C36 C46 C21 177.6(4) . . ?
Cl2 C0AA H0AA 109.0 . . ?
Cl2 C0AA H0AB 109.0 . . ?
Cl1 C0AA Cl2 113.0(7) . . ?
Cl1 C0AA H0AA 109.0 . . ?
Cl1 C0AA H0AB 109.0 . . ?
H0AA C0AA H0AB 107.8 . . ?

loop_
_geom_bond_atom_site_label_1
_geom_bond_atom_site_label_2
_geom_bond_distance
_geom_bond_site_symmetry_2
_geom_bond_publ_flag
I2 N3 2.188(3) . ?
I2 N4 2.265(3) . ?
I1 N1 2.157(3) . ?
I1 N2 2.158(3) . ?
I4 C1 2.077(4) . ?
I4 C13 2.072(4) . ?
Cl4 C30 1.753(4) . ?
I3 C3 2.103(4) . ?
I3 C4 2.029(4) . ?
Cl3 C30 1.768(5) . ?
I5 C12 2.185(4) . ?
I5 C21 1.925(5) . ?
F1 B2 1.368(5) . ?
F11 B1 1.375(5) . ?
F10 B1 1.367(6) . ?
F7 B1 1.396(5) . ?
F9 B1 1.369(5) . ?
C2 C16 1.356(6) . ?
C2 C35 1.275(6) . ?
N3 C8 1.349(5) . ?
N3 C26 1.340(5) . ?
N3 C45 1.509(11) . ?
N4 C12 1.350(5) . ?
N4 C25 1.355(5) . ?
N4 C44 1.467(11) . ?
N1 C3 1.360(4) . ?
N1 C9 1.365(5) . ?
N1 C40 1.538(13) . ?
F2 B2 1.343(6) . ?
C3 C6 1.377(5) . ?
C3 C37 1.435(8) . ?
F3 B2 1.529(13) . ?
C4 C1 1.386(4) . ?
C4 C10 1.370(5) . ?
C4 C42 1.462(8) . ?
C5 H5 0.9500 . ?
C5 C6 1.380(5) . ?
C5 C7 1.376(6) . ?
C1 C18 1.378(5) . ?
C1 C39 1.443(8) . ?
C6 H6 0.9500 . ?
C7 H7 0.9500 . ?
C7 C9 1.370(5) . ?
C8 C11 1.389(5) . ?
C8 C35 1.405(6) . ?
C8 I6 2.127(7) . ?
N2 C13 1.356(5) . ?
N2 C14 1.350(5) . ?
N2 C41 1.554(13) . ?
C9 H9 0.9500 . ?
C10 H10 0.9500 . ?
C10 C17 1.381(5) . ?
C11 H11 0.9500 . ?
C11 C22 1.363(6) . ?
C12 C27 1.393(5) . ?
C12 C36 1.423(5) . ?
C13 C24 1.384(5) . ?
C13 C38 1.432(8) . ?
C14 H14 0.9500 . ?
C14 C19 1.389(6) . ?
C15 H15 0.9500 . ?
C15 C17 1.380(6) . ?
C15 C18 1.361(6) . ?
C16 C21 1.389(6) . ?
C16 C31 1.403(6) . ?
C16 I6 1.909(7) . ?
C17 H17 0.9500 . ?
C18 H18 0.9500 . ?
C19 H19 0.9500 . ?
C19 C28 1.367(6) . ?
C20 H20 0.9500 . ?
C20 C23 1.372(7) . ?
C20 C27 1.390(7) . ?
C21 C32 1.389(6) . ?
C21 C46 1.379(6) . ?
C22 H22 0.9500 . ?
C22 C29 1.354(7) . ?
C23 H23 0.9500 . ?
C23 C25 1.366(6) . ?
C24 H24 0.9500 . ?
C24 C28 1.357(6) . ?
C25 H25 0.9500 . ?
C26 H26 0.9500 . ?
C26 C29 1.387(6) . ?
C27 H27 0.9500 . ?
C28 H28 0.9500 . ?
C29 H29 0.9500 . ?
F6 B2 1.433(7) . ?
C30 H30A 0.9900 . ?
C30 H30B 0.9900 . ?
C31 H31 0.9500 . ?
C31 C33 1.387(8) . ?
C32 H32 0.9500 . ?
C32 C34 1.358(9) . ?
C33 H33 0.9500 . ?
C33 C34 1.334(10) . ?
B1 F8 1.32(4) . ?
B1 F12 1.51(3) . ?
C34 H34 0.9500 . ?
B2 F5 1.396(7) . ?
B2 F4 1.195(16) . ?
C36 C46 1.308(6) . ?
C37 C42 1.233(10) . ?
C38 C39 1.269(9) . ?
C40 C41 1.223(18) . ?
C44 C45 1.485(14) . ?
Cl2 C0AA 1.737(12) . ?
Cl1 C0AA 1.731(10) . ?
C0AA H0AA 0.9900 . ?
C0AA H0AB 0.9900 . ?

loop_
_geom_torsion_atom_site_label_1
_geom_torsion_atom_site_label_2
_geom_torsion_atom_site_label_3
_geom_torsion_atom_site_label_4
_geom_torsion
_geom_torsion_site_symmetry_1
_geom_torsion_site_symmetry_2
_geom_torsion_site_symmetry_3
_geom_torsion_site_symmetry_4
_geom_torsion_publ_flag
I2 N3 C8 C11 -179.8(2) . . . . ?
I2 N3 C8 C35 -0.3(4) . . . . ?
I2 N3 C26 C29 179.6(3) . . . . ?
I2 N4 C12 C27 179.2(2) . . . . ?
I2 N4 C12 C36 -1.1(4) . . . . ?
I2 N4 C25 C23 -179.6(3) . . . . ?
I1 N1 C3 C6 177.6(2) . . . . ?
I1 N1 C3 C37 -4.6(4) . . . . ?
I1 N1 C9 C7 -178.5(3) . . . . ?
I1 N2 C13 C24 -179.3(3) . . . . ?
I1 N2 C13 C38 -2.3(5) . . . . ?
I1 N2 C14 C19 179.9(3) . . . . ?
I4 C1 C18 C15 179.1(3) . . . . ?
I4 C13 C24 C28 176.7(3) . . . . ?
I3 C3 C6 C5 -177.4(2) . . . . ?
I3 C4 C1 I4 2.0(4) . . . . ?
I3 C4 C1 C18 -177.5(2) . . . . ?
I3 C4 C10 C17 178.6(3) . . . . ?
I5 C12 C27 C20 -179.1(3) . . . . ?
I5 C21 C32 C34 177.6(4) . . . . ?
C2 C16 C21 C32 -176.2(4) . . . . ?
C2 C16 C21 C46 5.8(6) . . . . ?
C2 C16 C31 C33 177.3(4) . . . . ?
N3 C8 C11 C22 0.3(5) . . . . ?
N3 C26 C29 C22 0.0(5) . . . . ?
N4 C12 C27 C20 0.4(5) . . . . ?
N1 C3 C6 C5 1.2(5) . . . . ?
C3 N1 C9 C7 -0.2(5) . . . . ?
C4 C1 C18 C15 -1.4(5) . . . . ?
C4 C10 C17 C15 -0.8(5) . . . . ?
C5 C7 C9 N1 0.7(5) . . . . ?
C1 C4 C10 C17 -0.3(5) . . . . ?
C6 C5 C7 C9 -0.2(5) . . . . ?
C7 C5 C6 C3 -0.7(5) . . . . ?
C8 N3 C26 C29 -0.3(5) . . . . ?
C8 C11 C22 C29 -0.5(5) . . . . ?
N2 C13 C24 C28 -1.1(5) . . . . ?
N2 C14 C19 C28 -0.1(5) . . . . ?
C9 N1 C3 I3 177.9(2) . . . . ?
C9 N1 C3 C6 -0.8(5) . . . . ?
C9 N1 C3 C37 177.0(4) . . . . ?
C10 C4 C1 I4 -179.1(2) . . . . ?
C10 C4 C1 C18 1.4(5) . . . . ?
C10 C4 C1 C39 -175.7(4) . . . . ?
C11 C22 C29 C26 0.3(6) . . . . ?
C12 N4 C25 C23 -0.2(5) . . . . ?
C13 N2 C14 C19 0.0(5) . . . . ?
C13 C24 C28 C19 1.0(6) . . . . ?
C14 N2 C13 I4 -177.3(2) . . . . ?
C14 N2 C13 C24 0.5(5) . . . . ?
C14 N2 C13 C38 177.5(4) . . . . ?
C14 C19 C28 C24 -0.4(6) . . . . ?
C16 C21 C32 C34 -1.2(7) . . . . ?
C16 C31 C33 C34 -1.2(8) . . . . ?
C17 C15 C18 C1 0.3(5) . . . . ?
C18 C15 C17 C10 0.8(5) . . . . ?
C20 C23 C25 N4 0.4(5) . . . . ?
C21 C16 C31 C33 -0.7(6) . . . . ?
C21 C32 C34 C33 -0.7(9) . . . . ?
C23 C20 C27 C12 -0.2(5) . . . . ?
C25 N4 C12 I5 179.3(2) . . . . ?
C25 N4 C12 C27 -0.3(5) . . . . ?
C25 N4 C12 C36 179.5(3) . . . . ?
C26 N3 C8 C11 0.1(5) . . . . ?
C26 N3 C8 C35 179.6(3) . . . . ?
C26 N3 C8 I6 179.7(3) . . . . ?
C27 C20 C23 C25 -0.2(6) . . . . ?
C31 C16 C21 I5 -176.9(3) . . . . ?
C31 C16 C21 C32 1.8(5) . . . . ?
C31 C16 C21 C46 -176.2(4) . . . . ?
C31 C33 C34 C32 1.9(9) . . . . ?
C35 C8 C11 C22 -179.2(3) . . . . ?
C36 C12 C27 C20 -179.3(3) . . . . ?
C37 C3 C6 C5 -176.5(4) . . . . ?
C38 C13 C24 C28 -178.0(4) . . . . ?
C39 C1 C18 C15 175.7(4) . . . . ?
C40 N1 C3 I3 -3.1(5) . . . . ?
C40 N1 C3 C6 178.3(5) . . . . ?
C40 N1 C9 C7 -179.2(5) . . . . ?
C41 N2 C13 I4 2.7(6) . . . . ?
C41 N2 C13 C24 -179.5(5) . . . . ?
C41 N2 C14 C19 -179.9(5) . . . . ?
C42 C4 C1 C18 -176.8(4) . . . . ?
C42 C4 C1 C39 6.1(6) . . . . ?
C42 C4 C10 C17 177.8(4) . . . . ?
I6 C8 C11 C22 -179.3(3) . . . . ?
I6 C16 C21 I5 4.9(5) . . . . ?
I6 C16 C21 C32 -176.4(3) . . . . ?
I6 C16 C31 C33 177.7(4) . . . . ?
C44 N4 C12 I5 -4.7(8) . . . . ?
C44 N4 C12 C27 175.7(8) . . . . ?
C44 N4 C25 C23 -176.0(8) . . . . ?
C45 N3 C8 C11 -173.5(8) . . . . ?
C45 N3 C8 I6 6.1(8) . . . . ?
C45 N3 C26 C29 172.9(9) . . . . ?
C46 C21 C32 C34 176.9(5) . . . . ?
